data_4506248
loop_
_publ_author_name
'Singh, Devendra'
'Baruah, Jubaraj B.'

_publ_section_title
;
 Solid State Assemblies of Cyclic Imides Tethered Hydroxy Benzoic Acids
 with Pyridine and Quinoline: Toward the Formation of Channels and
 Cavities
;
_journal_issue 6
_journal_name_full 'Crystal Growth &amp; Design'
_journal_page_first 3169
_journal_paper_doi 10.1021/cg300342a
_journal_volume 12
_journal_year 2012
_chemical_formula_sum 'C20 H14 N2 O5'
_chemical_formula_weight 362.33
_chemical_name_systematic
; 
 ? 
;
_space_group_IT_number 2
_symmetry_cell_setting triclinic
_symmetry_space_group_name_Hall '-P 1'
_symmetry_space_group_name_H-M 'P -1'
_atom_sites_solution_hydrogens geom
_atom_sites_solution_primary direct
_atom_sites_solution_secondary difmap
_audit_creation_method SHELXL-97
_cell_angle_alpha 93.677(3)
_cell_angle_beta 91.105(3)
_cell_angle_gamma 117.764(2)
_cell_formula_units_Z 2
_cell_length_a 8.0305(3)
_cell_length_b 8.0978(4)
_cell_length_c 14.9519(9)
_cell_measurement_reflns_used 7361
_cell_measurement_temperature 296(2)
_cell_measurement_theta_max 0.976
_cell_measurement_theta_min 0.961
_cell_volume 857.27(8)
_computing_cell_refinement 'Bruker SMART'
_computing_data_collection 'Bruker SMART'
_computing_data_reduction 'Bruker SAINT'
_computing_molecular_graphics 'Bruker SHELXTL'
_computing_publication_material 'Bruker SHELXTL'
_computing_structure_refinement 'SHELXL-97 (Sheldrick, 1997)'
_computing_structure_solution 'SHELXS-97 (Sheldrick, 1990)'
_diffrn_ambient_temperature 296(2)
_diffrn_measured_fraction_theta_full 0.976
_diffrn_measured_fraction_theta_max 0.976
_diffrn_measurement_device_type 'CCD area detector'
_diffrn_measurement_method 'phi and omega scans'
_diffrn_radiation_monochromator graphite
_diffrn_radiation_source 'fine-focus sealed tube'
_diffrn_radiation_type MoK\a
_diffrn_radiation_wavelength 0.71073
_diffrn_reflns_av_R_equivalents 0.0174
_diffrn_reflns_av_sigmaI/netI 0.0134
_diffrn_reflns_limit_h_max 9
_diffrn_reflns_limit_h_min -9
_diffrn_reflns_limit_k_max 8
_diffrn_reflns_limit_k_min -9
_diffrn_reflns_limit_l_max 17
_diffrn_reflns_limit_l_min -17
_diffrn_reflns_number 12013
_diffrn_reflns_theta_full 25.00
_diffrn_reflns_theta_max 25.00
_diffrn_reflns_theta_min 1.37
_exptl_absorpt_coefficient_mu 0.103
_exptl_absorpt_correction_type none
_exptl_crystal_colour black
_exptl_crystal_density_diffrn 1.404
_exptl_crystal_density_method 'not measured'
_exptl_crystal_description blocks
_exptl_crystal_F_000 376.0
_exptl_crystal_size_max 0.40
_exptl_crystal_size_mid 0.32
_exptl_crystal_size_min 0.24
_refine_diff_density_max 0.356
_refine_diff_density_min -0.178
_refine_diff_density_rms 0.039
_refine_ls_extinction_method none
_refine_ls_goodness_of_fit_ref 1.034
_refine_ls_hydrogen_treatment mixed
_refine_ls_matrix_type full
_refine_ls_number_parameters 249
_refine_ls_number_reflns 2950
_refine_ls_number_restraints 0
_refine_ls_restrained_S_all 1.034
_refine_ls_R_factor_all 0.0408
_refine_ls_R_factor_gt 0.0366
_refine_ls_shift/su_max 0.000
_refine_ls_shift/su_mean 0.000
_refine_ls_structure_factor_coef Fsqd
_refine_ls_weighting_details 'calc w=1/[\s^2^(Fo^2^)+(0.0580P)^2^+0.1812P] where P=(Fo^2^+2Fc^2^)/3'
_refine_ls_weighting_scheme calc
_refine_ls_wR_factor_gt 0.1000
_refine_ls_wR_factor_ref 0.1043
_reflns_number_gt 2604
_reflns_number_total 2950
_reflns_threshold_expression >2sigma(I)
_cod_data_source_file cg300342a_si_007.cif
_cod_data_source_block dev
_cod_depositor_comments
;
The following automatic conversions were performed:

'_symmetry_cell_setting' value 'Triclinic' changed to 'triclinic'
according to /home/saulius/struct/CIF-dictionaries/cif_core.dic
dictionary named 'cif_core.dic' version 2.4.1 from 2010-06-29.

Automatic conversion script
Id: cif_fix_values 1891 2012-01-12 08:04:46Z andrius 
;
_cod_original_cell_volume 857.27(7)
_cod_original_sg_symbol_H-M P-1
_cod_database_code 4506248

loop_
_symmetry_equiv_pos_as_xyz
'x, y, z'
'-x, -y, -z'

loop_
_atom_site_label
_atom_site_type_symbol
_atom_site_fract_x
_atom_site_fract_y
_atom_site_fract_z
_atom_site_U_iso_or_equiv
_atom_site_adp_type
_atom_site_occupancy
_atom_site_symmetry_multiplicity
_atom_site_calc_flag
_atom_site_refinement_flags
C2 C 0.00120(17) 1.00255(19) 0.29960(9) 0.0375(3) Uani 1 1 d .
C3 C -0.09888(18) 1.0733(2) 0.34912(9) 0.0412(3) Uani 1 1 d .
H3 H -0.0537 1.1287 0.4069 0.049 Uiso 1 1 calc R
C7 C -0.06901(18) 0.91861(19) 0.21349(9) 0.0386(3) Uani 1 1 d .
C5 C -0.3333(2) 0.9786(2) 0.22868(10) 0.0483(4) Uani 1 1 d .
H5 H -0.4448 0.9706 0.2046 0.058 Uiso 1 1 calc R
C4 C -0.26535(18) 1.0632(2) 0.31433(9) 0.0402(3) Uani 1 1 d .
C14 C 0.13455(18) 0.63279(19) 0.11037(9) 0.0381(3) Uani 1 1 d .
C9 C 0.20603(18) 0.78291(19) 0.05830(9) 0.0387(3) Uani 1 1 d .
C15 C 0.01869(19) 0.6654(2) 0.17858(9) 0.0403(3) Uani 1 1 d .
C6 C -0.2358(2) 0.9067(2) 0.17931(9) 0.0483(4) Uani 1 1 d .
H6 H -0.2828 0.8491 0.1221 0.058 Uiso 1 1 calc R
C1 C 0.18316(19) 1.0201(2) 0.34131(10) 0.0444(3) Uani 1 1 d .
C8 C 0.14131(19) 0.9188(2) 0.09233(9) 0.0419(3) Uani 1 1 d .
C10 C 0.3113(2) 0.7871(2) -0.01408(10) 0.0478(4) Uani 1 1 d .
H10 H 0.3576 0.8874 -0.0498 0.057 Uiso 1 1 calc R
C12 C 0.2749(2) 0.4860(2) 0.02069(11) 0.0510(4) Uani 1 1 d .
H12 H 0.3005 0.3866 0.0075 0.061 Uiso 1 1 calc R
C13 C 0.1666(2) 0.4806(2) 0.09268(10) 0.0464(4) Uani 1 1 d .
H13 H 0.1176 0.3790 0.1275 0.056 Uiso 1 1 calc R
C11 C 0.3452(2) 0.6350(2) -0.03148(11) 0.0524(4) Uani 1 1 d .
H11 H 0.4170 0.6342 -0.0794 0.063 Uiso 1 1 calc R
N2 N 0.5618(2) 0.7437(2) 0.45674(10) 0.0636(4) Uani 1 1 d .
C16 C 0.3867(3) 0.7045(3) 0.43342(13) 0.0678(5) Uani 1 1 d .
H16 H 0.3288 0.7655 0.4641 0.081 Uiso 1 1 calc R
C20 C 0.6499(3) 0.6612(3) 0.41415(14) 0.0718(5) Uani 1 1 d .
H20 H 0.7738 0.6943 0.4318 0.086 Uiso 1 1 calc R
C18 C 0.3802(4) 0.4855(3) 0.31974(14) 0.0794(6) Uani 1 1 d .
H18 H 0.3166 0.3957 0.2724 0.095 Uiso 1 1 calc R
C19 C 0.5608(3) 0.5288(3) 0.34492(15) 0.0790(6) Uani 1 1 d .
H19 H 0.6216 0.4693 0.3155 0.095 Uiso 1 1 calc R
C17 C 0.2918(3) 0.5734(3) 0.36366(14) 0.0760(6) Uani 1 1 d .
H17 H 0.1687 0.5443 0.3463 0.091 Uiso 1 1 calc R
O3 O -0.35800(14) 1.13135(17) 0.36711(7) 0.0533(3) Uani 1 1 d .
H3A H -0.4609 1.1039 0.3426 0.080 Uiso 1 1 calc R
O1 O 0.31379(14) 1.04642(18) 0.29122(7) 0.0604(3) Uani 1 1 d .
O5 O -0.06417(16) 0.56981(16) 0.23767(7) 0.0594(3) Uani 1 1 d .
O4 O 0.18008(17) 1.07093(16) 0.06839(9) 0.0640(3) Uani 1 1 d .
N1 N 0.02219(15) 0.83401(16) 0.16077(7) 0.0385(3) Uani 1 1 d .
O2 O 0.18978(16) 1.0107(2) 0.42415(8) 0.0684(4) Uani 1 1 d .
H2A H 0.636(4) 0.840(4) 0.5083(18) 0.125(9) Uiso 1 1 d .

loop_
_atom_site_aniso_label
_atom_site_aniso_U_11
_atom_site_aniso_U_22
_atom_site_aniso_U_33
_atom_site_aniso_U_23
_atom_site_aniso_U_13
_atom_site_aniso_U_12
C2 0.0293(6) 0.0423(7) 0.0441(7) -0.0010(6) -0.0003(5) 0.0202(6)
C3 0.0329(7) 0.0506(8) 0.0421(7) -0.0075(6) -0.0031(5) 0.0230(6)
C7 0.0360(7) 0.0437(7) 0.0420(7) -0.0008(6) 0.0019(5) 0.0239(6)
C5 0.0381(7) 0.0689(10) 0.0481(8) -0.0027(7) -0.0071(6) 0.0349(7)
C4 0.0339(7) 0.0478(8) 0.0457(7) -0.0003(6) 0.0036(6) 0.0253(6)
C14 0.0338(6) 0.0407(7) 0.0427(7) -0.0025(6) -0.0028(5) 0.0208(6)
C9 0.0314(6) 0.0407(7) 0.0446(7) -0.0022(6) -0.0003(5) 0.0182(6)
C15 0.0381(7) 0.0437(8) 0.0421(7) 0.0022(6) 0.0004(6) 0.0219(6)
C6 0.0451(8) 0.0659(10) 0.0412(7) -0.0099(7) -0.0087(6) 0.0344(7)
C1 0.0355(7) 0.0531(8) 0.0513(8) -0.0089(7) -0.0049(6) 0.0281(6)
C8 0.0384(7) 0.0420(8) 0.0486(8) 0.0028(6) 0.0035(6) 0.0217(6)
C10 0.0391(7) 0.0532(9) 0.0517(8) 0.0030(7) 0.0081(6) 0.0221(7)
C12 0.0433(8) 0.0509(9) 0.0656(10) -0.0140(8) -0.0055(7) 0.0303(7)
C13 0.0451(8) 0.0430(8) 0.0565(9) -0.0026(7) -0.0034(6) 0.0261(7)
C11 0.0392(8) 0.0665(10) 0.0548(9) -0.0119(8) 0.0037(6) 0.0294(7)
N2 0.0692(9) 0.0677(9) 0.0523(8) 0.0072(7) -0.0057(7) 0.0307(8)
C16 0.0702(11) 0.0759(12) 0.0632(11) 0.0074(9) 0.0025(9) 0.0391(10)
C20 0.0640(11) 0.0717(12) 0.0827(13) 0.0269(11) 0.0050(10) 0.0317(10)
C18 0.0997(16) 0.0597(11) 0.0628(11) 0.0027(9) -0.0029(11) 0.0245(11)
C19 0.0940(16) 0.0660(12) 0.0838(14) 0.0158(11) 0.0238(12) 0.0412(12)
C17 0.0640(11) 0.0809(13) 0.0758(13) 0.0156(11) -0.0122(10) 0.0273(10)
O3 0.0414(6) 0.0772(7) 0.0551(6) -0.0121(5) -0.0016(4) 0.0416(6)
O1 0.0375(5) 0.0918(9) 0.0625(7) -0.0076(6) -0.0005(5) 0.0409(6)
O5 0.0684(7) 0.0649(7) 0.0583(7) 0.0209(6) 0.0215(6) 0.0399(6)
O4 0.0726(8) 0.0492(7) 0.0843(8) 0.0204(6) 0.0268(6) 0.0375(6)
N1 0.0391(6) 0.0426(6) 0.0406(6) -0.0003(5) 0.0039(5) 0.0253(5)
O2 0.0516(6) 0.1136(11) 0.0507(7) -0.0039(6) -0.0093(5) 0.0493(7)

loop_
_atom_type_symbol
_atom_type_description
_atom_type_scat_dispersion_real
_atom_type_scat_dispersion_imag
_atom_type_scat_source
C C 0.0033 0.0016 'International Tables Vol C Tables 4.2.6.8 and 6.1.1.4'
H H 0.0000 0.0000 'International Tables Vol C Tables 4.2.6.8 and 6.1.1.4'
N N 0.0061 0.0033 'International Tables Vol C Tables 4.2.6.8 and 6.1.1.4'
O O 0.0106 0.0060 'International Tables Vol C Tables 4.2.6.8 and 6.1.1.4'

loop_
_geom_angle_atom_site_label_1
_geom_angle_atom_site_label_2
_geom_angle_atom_site_label_3
_geom_angle
C3 C2 C7 118.67(12)
C3 C2 C1 118.66(12)
C7 C2 C1 122.67(12)
C2 C3 C4 121.40(12)
C6 C7 C2 119.91(12)
C6 C7 N1 118.61(12)
C2 C7 N1 121.39(11)
C6 C5 C4 119.94(12)
O3 C4 C5 122.60(12)
O3 C4 C3 118.26(12)
C5 C4 C3 119.09(12)
C9 C14 C13 121.46(13)
C9 C14 C15 108.29(12)
C13 C14 C15 130.17(13)
C10 C9 C14 121.44(13)
C10 C9 C8 130.16(14)
C14 C9 C8 108.34(12)
O5 C15 N1 125.29(13)
O5 C15 C14 129.02(13)
N1 C15 C14 105.69(11)
C5 C6 C7 120.99(12)
O1 C1 O2 125.48(13)
O1 C1 C2 118.04(13)
O2 C1 C2 116.47(12)
O4 C8 N1 125.33(13)
O4 C8 C9 129.14(13)
N1 C8 C9 105.53(12)
C9 C10 C11 117.21(15)
C11 C12 C13 121.44(14)
C14 C13 C12 117.12(15)
C12 C11 C10 121.33(14)
C16 N2 C20 122.20(17)
N2 C16 C17 119.32(19)
N2 C20 C19 120.6(2)
C19 C18 C17 120.39(19)
C20 C19 C18 118.3(2)
C18 C17 C16 119.15(19)
C15 N1 C8 111.89(11)
C15 N1 C7 123.44(11)
C8 N1 C7 124.32(11)

loop_
_geom_bond_atom_site_label_1
_geom_bond_atom_site_label_2
_geom_bond_distance
C2 C3 1.3856(18)
C2 C7 1.3929(19)
C2 C1 1.5180(18)
C3 C4 1.3895(18)
C7 C6 1.3828(19)
C7 N1 1.4309(16)
C5 C6 1.375(2)
C5 C4 1.385(2)
C4 O3 1.3526(15)
C14 C9 1.379(2)
C14 C13 1.3825(19)
C14 C15 1.4854(18)
C9 C10 1.3785(19)
C9 C8 1.4872(19)
C15 O5 1.2052(17)
C15 N1 1.3957(18)
C1 O1 1.2447(17)
C1 O2 1.2473(18)
C8 O4 1.2024(18)
C8 N1 1.3963(18)
C10 C11 1.390(2)
C12 C11 1.373(2)
C12 C13 1.387(2)
N2 C16 1.322(2)
N2 C20 1.325(3)
C16 C17 1.367(3)
C20 C19 1.359(3)
C18 C19 1.363(3)
C18 C17 1.367(3)
